data_2016783
loop_
_publ_author_name
'Dordevi\'c, Tamara'
'\<Sutovi\'c, Sabina'
'Stojanovi\'c, Jovica'
'Karanovi\'c, Ljiljana'

_publ_section_title
;
 Sr, Ba and Cd arsenates with the apatite-type structure
;
_journal_coeditor_code SQ3149
_journal_issue 9
_journal_name_full 'Acta Crystallographica Section C'
_journal_page_first i82
_journal_page_last i86
_journal_paper_doi 10.1107/S0108270108023457
_journal_volume 64
_journal_year 2008
_chemical_formula_iupac '(Sr1.66 Ba0.34) (Ba2.61 Sr0.39) (As O4)3 Cl'
_chemical_formula_moiety '3(As O4) , 6(Ba0.44 Sr0.06) , 6(Ba0.06 Sr0.28) , Cl'
_chemical_formula_structural '(Sr1.66 Ba0.34) (Ba2.61 Sr0.39) (As O4)3 Cl'
_chemical_formula_sum 'As3 Ba2.95 Cl O12 Sr2.05'
_chemical_formula_weight 1036.98
_chemical_name_common
;
Barium strontium chlorarsenate
;
_chemical_name_systematic
;
strontium barium arsenate chloride
;
_space_group_IT_number 176
_symmetry_cell_setting hexagonal
_symmetry_space_group_name_Hall '-P 6c'
_symmetry_space_group_name_H-M 'P 63/m'
_atom_sites_solution_primary direct
_atom_sites_solution_secondary difmap
_audit_creation_method SHELXL97
_cell_angle_alpha 90.00
_cell_angle_beta 90.00
_cell_angle_gamma 120.00
_cell_formula_units_Z 2
_cell_length_a 10.3900(10)
_cell_length_b 10.3900(10)
_cell_length_c 7.575(2)
_cell_measurement_reflns_used 1387
_cell_measurement_temperature 294(2)
_cell_measurement_theta_max 30.034
_cell_measurement_theta_min 1.018
_cell_volume 708.2(2)
_computing_cell_refinement 'SCALEPACK (Otwinowski & Minor, 1997)'
_computing_data_collection 'COLLECT (Nonius, 2002)'
_computing_data_reduction 'DENZO-SMN (Otwinowski & Minor, 1997)'
_computing_molecular_graphics 'ATOMS (Dowty, 2000)'
_computing_publication_material 'publCIF (Westrip, 2008)'
_computing_structure_refinement
;
<i>WinGX</i> (Farrugia, 1999) and SHELXL97 (Sheldrick, 2008)
;
_computing_structure_solution 'SIR97 (Altomare <i>et al.</i>, 1999)'
_diffrn_ambient_temperature 294(2)
_diffrn_measured_fraction_theta_full 0.998
_diffrn_measured_fraction_theta_max 0.998
_diffrn_measurement_device_type 'Nonius KappaCCD'
_diffrn_measurement_method '\f and \w '
_diffrn_radiation_monochromator graphite
_diffrn_radiation_source 'fine-focus sealed X-ray tube'
_diffrn_radiation_type MoK\a
_diffrn_radiation_wavelength 0.71069
_diffrn_reflns_av_R_equivalents 0.0156
_diffrn_reflns_av_sigmaI/netI 0.0129
_diffrn_reflns_limit_h_max 12
_diffrn_reflns_limit_h_min -12
_diffrn_reflns_limit_k_max 12
_diffrn_reflns_limit_k_min -12
_diffrn_reflns_limit_l_max 9
_diffrn_reflns_limit_l_min -9
_diffrn_reflns_number 1672
_diffrn_reflns_theta_full 25.01
_diffrn_reflns_theta_max 25.01
_diffrn_reflns_theta_min 2.26
_exptl_absorpt_coefficient_mu 22.948
_exptl_absorpt_correction_T_max 0.401
_exptl_absorpt_correction_T_min 0.344
_exptl_absorpt_correction_type multi-scan
_exptl_absorpt_process_details
;
(Software?; Otwinowski & Minor, 1997; Otwinowski <i>et al.</i>,
2003)
;
_exptl_crystal_colour colourless
_exptl_crystal_density_diffrn 4.897
_exptl_crystal_density_method 'not measured'
_exptl_crystal_description prismatic
_exptl_crystal_F_000 910
_exptl_crystal_size_max 0.09
_exptl_crystal_size_mid 0.04
_exptl_crystal_size_min 0.04
_refine_diff_density_max 0.822
_refine_diff_density_min -0.695
_refine_ls_extinction_coef 0.0009(2)
_refine_ls_extinction_expression Fc^*^=kFc[1+0.001xFc^2^\l^3^/sin(2\q)]^-1/4^
_refine_ls_extinction_method 'SHELXL97 (Sheldrick, 2008)'
_refine_ls_goodness_of_fit_ref 1.111
_refine_ls_matrix_type full
_refine_ls_number_parameters 42
_refine_ls_number_reflns 455
_refine_ls_number_restraints 0
_refine_ls_restrained_S_all 1.111
_refine_ls_R_factor_all 0.0228
_refine_ls_R_factor_gt 0.0200
_refine_ls_shift/su_max 0.001
_refine_ls_shift/su_mean 0.000
_refine_ls_structure_factor_coef Fsqd
_refine_ls_weighting_details 'calc w = 1/[\s^2^(Fo^2^)+(0.0233P)^2^+4.1931P] where P=(Fo^2^+2Fc^2^)/3'
_refine_ls_weighting_scheme calc
_refine_ls_wR_factor_gt 0.0482
_refine_ls_wR_factor_ref 0.0493
_reflns_number_gt 422
_reflns_number_total 455
_reflns_threshold_expression I>2\s(I)
_cod_data_source_file sq3149.cif
_cod_data_source_block II
_cod_database_code 2016783
_cod_database_fobs_code 2016783

loop_
_symmetry_equiv_pos_as_xyz
'x, y, z'
'-x, -y, z+1/2'
'-y, x-y, z'
'y, -x+y, z+1/2'
'-x+y, -x, z'
'x-y, x, z+1/2'
'-x, -y, -z'
'x, y, -z-1/2'
'y, -x+y, -z'
'-y, x-y, -z-1/2'
'x-y, x, -z'
'-x+y, -x, -z-1/2'

loop_
_atom_site_type_symbol
_atom_site_label
_atom_site_fract_x
_atom_site_fract_y
_atom_site_fract_z
_atom_site_U_iso_or_equiv
_atom_site_adp_type
_atom_site_calc_flag
_atom_site_refinement_flags
_atom_site_occupancy
Sr Sr1 0.3333 0.6667 0.00205(10) 0.0177(3) Uani d SP 0.830(10)
Ba Ba1 0.3333 0.6667 0.00205(10) 0.0177(3) Uani d SP 0.169(10)
Ba Ba2 0.24448(5) 0.98591(5) 0.2500 0.0174(2) Uani d SP 0.871(11)
Sr Sr2 0.24448(5) 0.98591(5) 0.2500 0.0174(2) Uani d SP 0.129(11)
As As1 0.41242(8) 0.37889(8) 0.2500 0.0143(3) Uani d S 1
O O1 0.3507(6) 0.5015(6) 0.2500 0.0267(14) Uani d S 1
O O2 0.5991(6) 0.4661(6) 0.2500 0.0323(15) Uani d S 1
O O3 0.3574(6) 0.2700(5) 0.0719(6) 0.0445(13) Uani d . 1
Cl Cl1 0.0000 0.0000 0.0000 0.0276(8) Uani d S 1

loop_
_atom_site_aniso_label
_atom_site_aniso_U_11
_atom_site_aniso_U_22
_atom_site_aniso_U_33
_atom_site_aniso_U_12
_atom_site_aniso_U_13
_atom_site_aniso_U_23
Sr1 0.0196(4) 0.0196(4) 0.0138(5) 0.00981(18) 0.000 0.000
Ba1 0.0196(4) 0.0196(4) 0.0138(5) 0.00981(18) 0.000 0.000
Ba2 0.0178(3) 0.0183(3) 0.0161(3) 0.0090(2) 0.000 0.000
Sr2 0.0178(3) 0.0183(3) 0.0161(3) 0.0090(2) 0.000 0.000
As1 0.0139(4) 0.0130(4) 0.0158(5) 0.0066(3) 0.000 0.000
O1 0.038(3) 0.028(3) 0.026(3) 0.025(3) 0.000 0.000
O2 0.017(3) 0.020(3) 0.064(5) 0.012(3) 0.000 0.000
O3 0.075(3) 0.035(2) 0.033(3) 0.034(3) -0.033(3) -0.022(2)
Cl1 0.0305(11) 0.0305(11) 0.0219(17) 0.0153(6) 0.000 0.000

loop_
_atom_type_symbol
_atom_type_description
_atom_type_scat_dispersion_real
_atom_type_scat_dispersion_imag
_atom_type_scat_source
O O 0.0106 0.0060 'International Tables Vol C Tables 4.2.6.8 and 6.1.1.4'
Cl Cl 0.1484 0.1585 'International Tables Vol C Tables 4.2.6.8 and 6.1.1.4'
As As 0.0499 2.0058 'International Tables Vol C Tables 4.2.6.8 and 6.1.1.4'
Ba Ba -0.3244 2.2819 'International Tables Vol C Tables 4.2.6.8 and 6.1.1.4'

loop_
_geom_angle_atom_site_label_1
_geom_angle_atom_site_label_2
_geom_angle_atom_site_label_3
_geom_angle_site_symmetry_1
_geom_angle_site_symmetry_3
_geom_angle
O1 Sr1 O1 3_665 5_565 73.95(13)
O1 Sr1 O1 3_665 . 73.95(13)
O1 Sr1 O1 5_565 . 73.95(13)
O1 Sr1 O2 3_665 11 148.82(17)
O1 Sr1 O2 5_565 11 93.03(12)
O1 Sr1 O2 . 11 130.41(16)
O1 Sr1 O2 3_665 9_565 93.03(12)
O1 Sr1 O2 5_565 9_565 130.41(16)
O1 Sr1 O2 . 9_565 148.82(17)
O2 Sr1 O2 11 9_565 73.72(13)
O1 Sr1 O2 3_665 7_665 130.41(16)
O1 Sr1 O2 5_565 7_665 148.82(17)
O1 Sr1 O2 . 7_665 93.03(12)
O2 Sr1 O2 11 7_665 73.72(13)
O2 Sr1 O2 9_565 7_665 73.72(13)
O1 Sr1 O3 3_665 9_565 81.94(14)
O1 Sr1 O3 5_565 9_565 74.42(14)
O1 Sr1 O3 . 9_565 144.38(12)
O2 Sr1 O3 11 9_565 67.16(15)
O2 Sr1 O3 9_565 9_565 56.26(14)
O2 Sr1 O3 7_665 9_565 122.59(12)
O1 Sr1 O3 3_665 11 144.38(12)
O1 Sr1 O3 5_565 11 81.94(14)
O1 Sr1 O3 . 11 74.42(14)
O2 Sr1 O3 11 11 56.26(14)
O2 Sr1 O3 9_565 11 122.59(12)
O2 Sr1 O3 7_665 11 67.16(15)
O3 Sr1 O3 9_565 11 116.58(5)
O1 Sr1 O3 3_665 7_665 74.42(14)
O1 Sr1 O3 5_565 7_665 144.38(12)
O1 Sr1 O3 . 7_665 81.94(14)
O2 Sr1 O3 11 7_665 122.59(12)
O2 Sr1 O3 9_565 7_665 67.16(15)
O2 Sr1 O3 7_665 7_665 56.26(14)
O3 Sr1 O3 9_565 7_665 116.58(5)
O3 Sr1 O3 11 7_665 116.58(5)
O1 Sr1 As1 3_665 11 163.84(11)
O1 Sr1 As1 5_565 11 89.92(10)
O1 Sr1 As1 . 11 103.04(12)
O2 Sr1 As1 11 11 27.87(12)
O2 Sr1 As1 9_565 11 96.77(9)
O2 Sr1 As1 7_665 11 65.06(11)
O3 Sr1 As1 9_565 11 92.86(9)
O3 Sr1 As1 11 11 28.63(8)
O3 Sr1 As1 7_665 11 121.31(8)
O1 Sr1 As1 3_665 9_565 89.92(10)
O1 Sr1 As1 5_565 9_565 103.04(12)
O1 Sr1 As1 . 9_565 163.84(11)
O2 Sr1 As1 11 9_565 65.06(11)
O2 Sr1 As1 9_565 9_565 27.87(12)
O2 Sr1 As1 7_665 9_565 96.77(9)
O3 Sr1 As1 9_565 9_565 28.63(8)
O3 Sr1 As1 11 9_565 121.31(8)
O3 Sr1 As1 7_665 9_565 92.86(9)
As1 Sr1 As1 11 9_565 92.75(2)
O1 Sr1 As1 3_665 7_665 103.04(12)
O1 Sr1 As1 5_565 7_665 163.84(11)
O1 Sr1 As1 . 7_665 89.92(10)
O2 Sr1 As1 11 7_665 96.77(9)
O2 Sr1 As1 9_565 7_665 65.06(11)
O2 Sr1 As1 7_665 7_665 27.87(12)
O3 Sr1 As1 9_565 7_665 121.31(8)
O3 Sr1 As1 11 7_665 92.86(9)
O3 Sr1 As1 7_665 7_665 28.63(8)
As1 Sr1 As1 11 7_665 92.75(2)
As1 Sr1 As1 9_565 7_665 92.75(2)
O2 Ba2 O3 3_665 9_565 85.15(11)
O2 Ba2 O3 3_665 4_565 85.15(11)
O3 Ba2 O3 9_565 4_565 138.5(3)
O2 Ba2 O3 3_665 8_566 69.05(14)
O3 Ba2 O3 9_565 8_566 133.05(14)
O3 Ba2 O3 4_565 8_566 79.30(8)
O2 Ba2 O3 3_665 1_565 69.05(14)
O3 Ba2 O3 9_565 1_565 79.30(8)
O3 Ba2 O3 4_565 1_565 133.05(14)
O3 Ba2 O3 8_566 1_565 55.33(17)
O2 Ba2 O1 3_665 5_565 106.20(15)
O3 Ba2 O1 9_565 5_565 72.14(11)
O3 Ba2 O1 4_565 5_565 72.14(11)
O3 Ba2 O1 8_566 5_565 151.39(9)
O3 Ba2 O1 1_565 5_565 151.39(9)
O2 Ba2 Cl1 3_665 1_565 132.60(7)
O3 Ba2 Cl1 9_565 1_565 70.24(12)
O3 Ba2 Cl1 4_565 1_565 139.35(11)
O3 Ba2 Cl1 8_566 1_565 98.83(11)
O3 Ba2 Cl1 1_565 1_565 66.99(10)
O1 Ba2 Cl1 5_565 1_565 103.81(8)
O2 Ba2 Cl1 3_665 2_565 132.60(7)
O3 Ba2 Cl1 9_565 2_565 139.35(11)
O3 Ba2 Cl1 4_565 2_565 70.24(12)
O3 Ba2 Cl1 8_566 2_565 66.99(10)
O3 Ba2 Cl1 1_565 2_565 98.83(11)
O1 Ba2 Cl1 5_565 2_565 103.81(8)
Cl1 Ba2 Cl1 1_565 2_565 71.794(18)
O2 Ba2 As1 3_665 1_565 64.24(12)
O3 Ba2 As1 9_565 1_565 105.84(11)
O3 Ba2 As1 4_565 1_565 105.84(11)
O3 Ba2 As1 8_566 1_565 27.73(8)
O3 Ba2 As1 1_565 1_565 27.73(8)
O1 Ba2 As1 5_565 1_565 170.44(10)
Cl1 Ba2 As1 1_565 1_565 83.872(13)
Cl1 Ba2 As1 2_565 1_565 83.872(13)
O2 Ba2 O1 3_665 3_665 50.72(14)
O3 Ba2 O1 9_565 3_665 71.35(12)
O3 Ba2 O1 4_565 3_665 71.35(12)
O3 Ba2 O1 8_566 3_665 113.63(13)
O3 Ba2 O1 1_565 3_665 113.63(13)
O1 Ba2 O1 5_565 3_665 55.48(18)
Cl1 Ba2 O1 1_565 3_665 140.63(3)
Cl1 Ba2 O1 2_565 3_665 140.63(3)
As1 Ba2 O1 1_565 3_665 114.96(9)
O2 Ba2 As1 3_665 5_565 133.43(11)
O3 Ba2 As1 9_565 5_565 78.95(10)
O3 Ba2 As1 4_565 5_565 78.95(10)
O3 Ba2 As1 8_566 5_565 146.54(9)
O3 Ba2 As1 1_565 5_565 146.54(9)
O1 Ba2 As1 5_565 5_565 27.23(10)
Cl1 Ba2 As1 1_565 5_565 81.836(13)
Cl1 Ba2 As1 2_565 5_565 81.836(13)
As1 Ba2 As1 1_565 5_565 162.33(2)
O1 Ba2 As1 3_665 5_565 82.71(9)
O2 Ba2 As1 3_665 3_665 23.89(11)
O3 Ba2 As1 9_565 3_665 77.49(11)
O3 Ba2 As1 4_565 3_665 77.49(11)
O3 Ba2 As1 8_566 3_665 90.07(11)
O3 Ba2 As1 1_565 3_665 90.07(11)
O1 Ba2 As1 5_565 3_665 82.31(10)
Cl1 Ba2 As1 1_565 3_665 143.044(10)
Cl1 Ba2 As1 2_565 3_665 143.044(10)
As1 Ba2 As1 1_565 3_665 88.13(2)
O1 Ba2 As1 3_665 3_665 26.83(9)
As1 Ba2 As1 5_565 3_665 109.54(2)
O3 As1 O3 . 8_556 108.0(3)
O3 As1 O2 . . 106.1(2)
O3 As1 O2 8_556 . 106.1(2)
O3 As1 O1 . . 112.43(19)
O3 As1 O1 8_556 . 112.43(19)
O2 As1 O1 . . 111.4(3)
O3 As1 O2 . 3_655 67.45(16)
O3 As1 O2 8_556 3_655 67.45(16)
O2 As1 O2 . 3_655 68.9(3)
O1 As1 O2 . 3_655 179.7(2)
O3 As1 Sr1 . 2_665 112.19(16)
O3 As1 Sr1 8_556 2_665 59.30(19)
O2 As1 Sr1 . 2_665 47.40(12)
O1 As1 Sr1 . 2_665 134.70(13)
O2 As1 Sr1 3_655 2_665 45.46(6)
O3 As1 Ba1 . 2_665 112.19(16)
O3 As1 Ba1 8_556 2_665 59.30(19)
O2 As1 Ba1 . 2_665 47.40(12)
O1 As1 Ba1 . 2_665 134.70(13)
O2 As1 Ba1 3_655 2_665 45.46(6)
O3 As1 Sr1 . 7_665 59.30(19)
O3 As1 Sr1 8_556 7_665 112.19(16)
O2 As1 Sr1 . 7_665 47.40(12)
O1 As1 Sr1 . 7_665 134.70(13)
O2 As1 Sr1 3_655 7_665 45.46(6)
Sr1 As1 Sr1 2_665 7_665 66.59(3)
Ba1 As1 Sr1 2_665 7_665 66.59(3)
O3 As1 Ba1 . 7_665 59.30(19)
O3 As1 Ba1 8_556 7_665 112.19(16)
O2 As1 Ba1 . 7_665 47.40(12)
O1 As1 Ba1 . 7_665 134.70(13)
O2 As1 Ba1 3_655 7_665 45.46(6)
Sr1 As1 Ba1 2_665 7_665 66.59(3)
Ba1 As1 Ba1 2_665 7_665 66.59(3)
O3 As1 Ba2 . 1_545 54.16(16)
O3 As1 Ba2 8_556 1_545 54.16(16)
O2 As1 Ba2 . 1_545 113.02(19)
O1 As1 Ba2 . 1_545 135.6(2)
Sr1 As1 Ba2 2_665 1_545 79.244(15)
Ba1 As1 Ba2 2_665 1_545 79.244(15)
Sr1 As1 Ba2 7_665 1_545 79.244(15)
Ba1 As1 Ba2 7_665 1_545 79.244(15)
O3 As1 Sr2 . 1_545 54.16(16)
O3 As1 Sr2 8_556 1_545 54.16(16)
O2 As1 Sr2 . 1_545 113.02(19)
O1 As1 Sr2 . 1_545 135.6(2)
Sr1 As1 Sr2 2_665 1_545 79.244(15)
Ba1 As1 Sr2 2_665 1_545 79.244(15)
Sr1 As1 Sr2 7_665 1_545 79.244(15)
Ba1 As1 Sr2 7_665 1_545 79.244(15)
O3 As1 Ba2 . 3_665 79.84(19)
O3 As1 Ba2 8_556 3_665 79.84(19)
O2 As1 Ba2 . 3_665 169.31(19)
O1 As1 Ba2 . 3_665 57.9(2)
O2 As1 Ba2 3_655 3_665 121.81(10)
Sr1 As1 Ba2 2_665 3_665 139.124(17)
Ba1 As1 Ba2 2_665 3_665 139.124(17)
Sr1 As1 Ba2 7_665 3_665 139.124(17)
Ba1 As1 Ba2 7_665 3_665 139.124(17)
Ba2 As1 Ba2 1_545 3_665 77.67(2)
Sr2 As1 Ba2 1_545 3_665 77.67(2)
As1 O1 Ba1 . 8_556 132.31(11)
As1 O1 Sr1 . 8_556 132.31(11)
As1 O1 Sr1 . . 132.31(11)
Ba1 O1 Sr1 8_556 . 92.02(17)
Sr1 O1 Sr1 8_556 . 92.02(17)
Ba1 O1 O2 8_556 . 117.41(17)
Sr1 O1 O2 8_556 . 117.41(17)
Sr1 O1 O2 . . 117.41(17)
Ba1 O1 O3 8_556 . 162.69(17)
Sr1 O1 O3 8_556 . 162.69(17)
Sr1 O1 O3 . . 105.00(10)
O2 O1 O3 . . 57.41(17)
Ba1 O1 O3 8_556 8_556 105.00(10)
Sr1 O1 O3 8_556 8_556 105.00(10)
Sr1 O1 O3 . 8_556 162.69(17)
O2 O1 O3 . 8_556 57.41(17)
O3 O1 O3 . 8_556 57.9(2)
As1 O1 Sr2 . 3_665 94.8(2)
Ba1 O1 Sr2 8_556 3_665 96.52(15)
Sr1 O1 Sr2 8_556 3_665 96.52(15)
Sr1 O1 Sr2 . 3_665 96.52(15)
O2 O1 Sr2 . 3_665 129.1(2)
O3 O1 Sr2 . 3_665 78.69(18)
O3 O1 Sr2 8_556 3_665 78.69(18)
As1 O1 Ba2 . 3_665 94.8(2)
Ba1 O1 Ba2 8_556 3_665 96.52(15)
Sr1 O1 Ba2 8_556 3_665 96.52(15)
Sr1 O1 Ba2 . 3_665 96.52(15)
O2 O1 Ba2 . 3_665 129.1(2)
O3 O1 Ba2 . 3_665 78.69(18)
O3 O1 Ba2 8_556 3_665 78.69(18)
As1 O1 O1 . 3_665 135.7(4)
Ba1 O1 O1 8_556 3_665 53.02(7)
Sr1 O1 O1 8_556 3_665 53.02(7)
Sr1 O1 O1 . 3_665 53.02(7)
O2 O1 O1 . 3_665 101.5(3)
O3 O1 O1 . 3_665 141.6(2)
O3 O1 O1 8_556 3_665 141.6(2)
Sr2 O1 O1 3_665 3_665 129.4(2)
Ba2 O1 O1 3_665 3_665 129.4(2)
As1 O1 O1 . 5_565 164.3(4)
Ba1 O1 O1 8_556 5_565 53.02(7)
Sr1 O1 O1 8_556 5_565 53.02(7)
Sr1 O1 O1 . 5_565 53.02(7)
O2 O1 O1 . 5_565 161.5(3)
O3 O1 O1 . 5_565 136.8(2)
O3 O1 O1 8_556 5_565 136.8(2)
Sr2 O1 O1 3_665 5_565 69.4(2)
Ba2 O1 O1 3_665 5_565 69.4(2)
O1 O1 O1 3_665 5_565 60.0
As1 O2 Sr2 . 5_565 117.3(3)
As1 O2 Ba2 . 5_565 117.3(3)
As1 O2 Ba1 . 7_665 104.73(19)
Sr2 O2 Ba1 5_565 7_665 117.15(15)
Ba2 O2 Ba1 5_565 7_665 117.15(15)
As1 O2 Sr1 . 7_665 104.73(19)
Sr2 O2 Sr1 5_565 7_665 117.15(15)
Ba2 O2 Sr1 5_565 7_665 117.15(15)
As1 O2 Ba1 . 2_665 104.73(19)
Sr2 O2 Ba1 5_565 2_665 117.15(15)
Ba2 O2 Ba1 5_565 2_665 117.15(15)
Ba1 O2 Ba1 7_665 2_665 92.31(17)
Sr1 O2 Ba1 7_665 2_665 92.31(17)
As1 O2 Sr1 . 2_665 104.73(19)
Sr2 O2 Sr1 5_565 2_665 117.15(15)
Ba2 O2 Sr1 5_565 2_665 117.15(15)
Ba1 O2 Sr1 7_665 2_665 92.31(17)
Sr1 O2 Sr1 7_665 2_665 92.31(17)
Sr2 O2 O3 5_565 . 130.84(19)
Ba2 O2 O3 5_565 . 130.84(19)
Ba1 O2 O3 7_665 . 68.41(14)
Sr1 O2 O3 7_665 . 68.41(14)
Ba1 O2 O3 2_665 . 111.0(2)
Sr1 O2 O3 2_665 . 111.0(2)
Sr2 O2 O3 5_565 8_556 130.84(19)
Ba2 O2 O3 5_565 8_556 130.84(19)
Ba1 O2 O3 7_665 8_556 111.0(2)
Sr1 O2 O3 7_665 8_556 111.0(2)
Ba1 O2 O3 2_665 8_556 68.41(14)
Sr1 O2 O3 2_665 8_556 68.41(14)
O3 O2 O3 . 8_556 60.5(3)
Sr2 O2 O1 5_565 . 82.87(19)
Ba2 O2 O1 5_565 . 82.87(19)
Ba1 O2 O1 7_665 . 125.01(14)
Sr1 O2 O1 7_665 . 125.01(14)
Ba1 O2 O1 2_665 . 125.01(14)
Sr1 O2 O1 2_665 . 125.01(14)
O3 O2 O1 . . 61.40(18)
O3 O2 O1 8_556 . 61.40(18)
As1 O2 O3 . 12_666 153.77(11)
Sr2 O2 O3 5_565 12_666 60.02(15)
Ba2 O2 O3 5_565 12_666 60.02(15)
Ba1 O2 O3 7_665 12_666 98.45(17)
Sr1 O2 O3 7_665 12_666 98.45(17)
Ba1 O2 O3 2_665 12_666 61.69(13)
Sr1 O2 O3 2_665 12_666 61.69(13)
O3 O2 O3 . 12_666 165.4(2)
O3 O2 O3 8_556 12_666 122.3(2)
O1 O2 O3 . 12_666 133.1(2)
As1 O2 O3 . 5_665 153.77(11)
Sr2 O2 O3 5_565 5_665 60.02(15)
Ba2 O2 O3 5_565 5_665 60.02(15)
Ba1 O2 O3 7_665 5_665 61.69(13)
Sr1 O2 O3 7_665 5_665 61.69(13)
Ba1 O2 O3 2_665 5_665 98.45(17)
Sr1 O2 O3 2_665 5_665 98.45(17)
O3 O2 O3 . 5_665 122.3(2)
O3 O2 O3 8_556 5_665 165.4(2)
O1 O2 O3 . 5_665 133.1(2)
O3 O2 O3 12_666 5_665 51.0(2)
As1 O3 Sr2 . 11_655 144.0(2)
As1 O3 Ba2 . 11_655 144.0(2)
Sr2 O3 O2 11_655 . 136.1(2)
Ba2 O3 O2 11_655 . 136.1(2)
Sr2 O3 O3 11_655 8_556 159.26(12)
Ba2 O3 O3 11_655 8_556 159.26(12)
O2 O3 O3 . 8_556 59.73(13)
Sr2 O3 O1 11_655 . 111.19(16)
Ba2 O3 O1 11_655 . 111.19(16)
O2 O3 O1 . . 61.19(18)
O3 O3 O1 8_556 . 61.07(11)
As1 O3 Sr2 . 1_545 98.1(2)
Sr2 O3 Sr2 11_655 1_545 113.11(15)
Ba2 O3 Sr2 11_655 1_545 113.11(15)
O2 O3 Sr2 . 1_545 106.74(17)
O3 O3 Sr2 8_556 1_545 62.34(8)
O1 O3 Sr2 . 1_545 118.68(19)
As1 O3 Ba2 . 1_545 98.1(2)
Sr2 O3 Ba2 11_655 1_545 113.11(15)
Ba2 O3 Ba2 11_655 1_545 113.11(15)
O2 O3 Ba2 . 1_545 106.74(17)
O3 O3 Ba2 8_556 1_545 62.34(8)
O1 O3 Ba2 . 1_545 118.68(19)
As1 O3 Sr1 . 7_665 92.1(2)
Sr2 O3 Sr1 11_655 7_665 99.92(17)
Ba2 O3 Sr1 11_655 7_665 99.92(17)
O2 O3 Sr1 . 7_665 55.33(14)
O3 O3 Sr1 8_556 7_665 100.79(8)
O1 O3 Sr1 . 7_665 112.8(2)
Sr2 O3 Sr1 1_545 7_665 98.87(13)
Ba2 O3 Sr1 1_545 7_665 98.87(13)
As1 O3 Ba1 . 7_665 92.1(2)
Sr2 O3 Ba1 11_655 7_665 99.92(17)
Ba2 O3 Ba1 11_655 7_665 99.92(17)
O2 O3 Ba1 . 7_665 55.33(14)
O3 O3 Ba1 8_556 7_665 100.79(8)
O1 O3 Ba1 . 7_665 112.8(2)
Sr2 O3 Ba1 1_545 7_665 98.87(13)
Ba2 O3 Ba1 1_545 7_665 98.87(13)
As1 O3 O2 . 3_655 83.11(17)
Sr2 O3 O2 11_655 3_655 130.30(17)
Ba2 O3 O2 11_655 3_655 130.30(17)
O2 O3 O2 . 3_655 65.7(2)
O3 O3 O2 8_556 3_655 64.49(10)
O1 O3 O2 . 3_655 117.13(17)
Sr2 O3 O2 1_545 3_655 50.93(12)
Ba2 O3 O2 1_545 3_655 50.93(12)
Sr1 O3 O2 7_665 3_655 51.15(11)
Ba1 O3 O2 7_665 3_655 51.15(11)
As1 O3 Cl1 . . 123.5(3)
Sr2 O3 Cl1 11_655 . 63.50(10)
Ba2 O3 Cl1 11_655 . 63.50(10)
O2 O3 Cl1 . . 158.7(2)
O3 O3 Cl1 8_556 . 99.23(8)
O1 O3 Cl1 . . 107.5(2)
Sr2 O3 Cl1 1_545 . 61.07(9)
Ba2 O3 Cl1 1_545 . 61.07(9)
Sr1 O3 Cl1 7_665 . 139.63(14)
Ba1 O3 Cl1 7_665 . 139.63(14)
O2 O3 Cl1 3_655 . 109.91(16)
Sr2 Cl1 Sr2 9_445 3_665 180.000(17)
Ba2 Cl1 Sr2 9_445 3_665 180.000(17)
Sr2 Cl1 Ba2 9_445 3_665 180.000(17)
Ba2 Cl1 Ba2 9_445 3_665 180.000(17)
Sr2 Cl1 Ba2 9_445 1_545 90.898(13)
Ba2 Cl1 Ba2 9_445 1_545 90.898(13)
Sr2 Cl1 Ba2 3_665 1_545 89.102(13)
Ba2 Cl1 Ba2 3_665 1_545 89.102(13)
Sr2 Cl1 Sr2 9_445 1_545 90.898(13)
Ba2 Cl1 Sr2 9_445 1_545 90.898(13)
Sr2 Cl1 Sr2 3_665 1_545 89.102(13)
Ba2 Cl1 Sr2 3_665 1_545 89.102(13)
Sr2 Cl1 Ba2 9_445 7_565 89.102(13)
Ba2 Cl1 Ba2 9_445 7_565 89.102(13)
Sr2 Cl1 Ba2 3_665 7_565 90.898(13)
Ba2 Cl1 Ba2 3_665 7_565 90.898(13)
Ba2 Cl1 Ba2 1_545 7_565 180.000(15)
Sr2 Cl1 Ba2 1_545 7_565 180.000(15)
Sr2 Cl1 Sr2 9_445 7_565 89.102(13)
Ba2 Cl1 Sr2 9_445 7_565 89.102(13)
Sr2 Cl1 Sr2 3_665 7_565 90.898(13)
Ba2 Cl1 Sr2 3_665 7_565 90.898(13)
Ba2 Cl1 Sr2 1_545 7_565 180.000(15)
Sr2 Cl1 Sr2 1_545 7_565 180.000(15)
Sr2 Cl1 Sr2 9_445 5_455 90.898(13)
Ba2 Cl1 Sr2 9_445 5_455 90.898(13)
Sr2 Cl1 Sr2 3_665 5_455 89.102(13)
Ba2 Cl1 Sr2 3_665 5_455 89.102(13)
Ba2 Cl1 Sr2 1_545 5_455 89.102(13)
Sr2 Cl1 Sr2 1_545 5_455 89.102(13)
Ba2 Cl1 Sr2 7_565 5_455 90.898(13)
Sr2 Cl1 Sr2 7_565 5_455 90.898(13)
Sr2 Cl1 Ba2 9_445 5_455 90.898(13)
Ba2 Cl1 Ba2 9_445 5_455 90.898(13)
Sr2 Cl1 Ba2 3_665 5_455 89.102(13)
Ba2 Cl1 Ba2 3_665 5_455 89.102(13)
Ba2 Cl1 Ba2 1_545 5_455 89.102(13)
Sr2 Cl1 Ba2 1_545 5_455 89.102(13)
Ba2 Cl1 Ba2 7_565 5_455 90.898(13)
Sr2 Cl1 Ba2 7_565 5_455 90.898(13)
Sr2 Cl1 Sr2 9_445 11_655 89.102(13)
Ba2 Cl1 Sr2 9_445 11_655 89.102(13)
Sr2 Cl1 Sr2 3_665 11_655 90.898(13)
Ba2 Cl1 Sr2 3_665 11_655 90.898(13)
Ba2 Cl1 Sr2 1_545 11_655 90.898(13)
Sr2 Cl1 Sr2 1_545 11_655 90.898(13)
Ba2 Cl1 Sr2 7_565 11_655 89.102(13)
Sr2 Cl1 Sr2 7_565 11_655 89.102(13)
Sr2 Cl1 Sr2 5_455 11_655 180.000(17)
Ba2 Cl1 Sr2 5_455 11_655 180.000(17)
Sr2 Cl1 Ba2 9_445 11_655 89.102(13)
Ba2 Cl1 Ba2 9_445 11_655 89.102(13)
Sr2 Cl1 Ba2 3_665 11_655 90.898(13)
Ba2 Cl1 Ba2 3_665 11_655 90.898(13)
Ba2 Cl1 Ba2 1_545 11_655 90.898(13)
Sr2 Cl1 Ba2 1_545 11_655 90.898(13)
Ba2 Cl1 Ba2 7_565 11_655 89.102(13)
Sr2 Cl1 Ba2 7_565 11_655 89.102(13)
Sr2 Cl1 Ba2 5_455 11_655 180.000(17)
Ba2 Cl1 Ba2 5_455 11_655 180.000(17)

loop_
_geom_bond_atom_site_label_1
_geom_bond_atom_site_label_2
_geom_bond_site_symmetry_2
_geom_bond_distance
Sr1 O1 3_665 2.611(4)
Sr1 O1 5_565 2.611(4)
Sr1 O1 . 2.611(4)
Sr1 O2 11 2.647(4)
Sr1 O2 9_565 2.647(4)
Sr1 O2 7_665 2.647(4)
Sr1 O3 9_565 2.993(6)
Sr1 O3 11 2.993(6)
Sr1 O3 7_665 2.993(6)
Sr1 As1 11 3.4782(8)
Sr1 As1 9_565 3.4782(8)
Sr1 As1 7_665 3.4782(8)
Ba2 O2 3_665 2.604(6)
Ba2 O3 9_565 2.607(4)
Ba2 O3 4_565 2.607(4)
Ba2 O3 8_566 2.906(5)
Ba2 O3 1_565 2.906(5)
Ba2 O1 5_565 3.127(6)
Ba2 Cl1 1_565 3.2298(5)
Ba2 Cl1 2_565 3.2298(5)
Ba2 As1 1_565 3.5484(9)
Ba2 O1 3_665 3.568(6)
Ba2 As1 5_565 3.6766(9)
Ba2 As1 3_665 3.6908(9)
As1 O3 . 1.668(4)
As1 O3 8_556 1.668(4)
As1 O2 . 1.681(5)
As1 O1 . 1.688(5)
As1 O2 3_655 3.368(5)
As1 Sr1 2_665 3.4782(8)
As1 Ba1 2_665 3.4782(8)
As1 Sr1 7_665 3.4782(8)
As1 Ba1 7_665 3.4782(8)
As1 Ba2 1_545 3.5484(9)
As1 Sr2 1_545 3.5484(9)
As1 Ba2 3_665 3.6766(9)
O1 Ba1 8_556 2.611(4)
O1 Sr1 8_556 2.611(4)
O1 O2 . 2.783(8)
O1 O3 . 2.789(6)
O1 O3 8_556 2.789(6)
O1 Sr2 3_665 3.127(6)
O1 Ba2 3_665 3.127(6)
O1 O1 3_665 3.141(9)
O1 O1 5_565 3.141(9)
O2 Sr2 5_565 2.604(6)
O2 Ba2 5_565 2.604(6)
O2 Ba1 7_665 2.647(4)
O2 Sr1 7_665 2.647(4)
O2 Ba1 2_665 2.647(4)
O2 Sr1 2_665 2.647(4)
O2 O3 . 2.676(7)
O2 O3 8_556 2.676(7)
O2 O3 12_666 3.133(7)
O2 O3 5_665 3.133(7)
O3 Sr2 11_655 2.607(4)
O3 Ba2 11_655 2.607(4)
O3 O3 8_556 2.698(9)
O3 Sr2 1_545 2.906(5)
O3 Ba2 1_545 2.906(5)
O3 Sr1 7_665 2.993(6)
O3 Ba1 7_665 2.993(6)
O3 O2 3_655 3.133(7)
O3 Cl1 . 3.397(5)
Cl1 Sr2 9_445 3.2298(5)
Cl1 Ba2 9_445 3.2298(5)
Cl1 Sr2 3_665 3.2298(5)
Cl1 Ba2 3_665 3.2298(5)
Cl1 Ba2 1_545 3.2298(5)
Cl1 Sr2 1_545 3.2298(5)
Cl1 Ba2 7_565 3.2298(5)
Cl1 Sr2 7_565 3.2298(5)
Cl1 Sr2 5_455 3.2298(5)
Cl1 Ba2 5_455 3.2298(5)
Cl1 Sr2 11_655 3.2298(5)
Cl1 Ba2 11_655 3.2298(5)

loop_
_cod_related_entry_id
_cod_related_entry_database
_cod_related_entry_code
1 AMCSD 0010345
